data_4069228
loop_
_publ_author_name
'Kenward, Alyson L.'
'Piers, Warren E.'
'Parvez, Masood'

_publ_section_title
;
 Low-Coordinate Organoyttrium Complexes Supported by \b-Diketiminato
 Ligands
;
_journal_issue 10
_journal_name_full Organometallics
_journal_page_first 3012
_journal_paper_doi 10.1021/om900082d
_journal_volume 28
_journal_year 2009
_chemical_formula_sum 'C47 H63 N2 O Y'
_chemical_formula_weight 760.90
_chemical_name_systematic
;
 ?
;
_space_group_IT_number 2
_symmetry_cell_setting triclinic
_symmetry_space_group_name_Hall '-P 1'
_symmetry_space_group_name_H-M 'P -1'
_atom_sites_solution_hydrogens geom
_atom_sites_solution_primary direct
_atom_sites_solution_secondary difmap
_cell_angle_alpha 87.902(15)
_cell_angle_beta 81.511(12)
_cell_angle_gamma 65.934(12)
_cell_formula_units_Z 2
_cell_length_a 11.040(3)
_cell_length_b 11.262(2)
_cell_length_c 18.392(4)
_cell_measurement_reflns_used 17847
_cell_measurement_temperature 173(2)
_cell_measurement_theta_max 27.5
_cell_measurement_theta_min 2.9
_cell_volume 2064.4(8)
_computing_cell_refinement 'HKL DENZO (Otwinowski & Minor, 1997)'
_computing_data_collection 'COLLECT (Hooft, 1998)'
_computing_data_reduction 'SCALEPACK (Otwinowski & Minor, 1997)'
_computing_molecular_graphics 'ORTEPII (Johnson, 1976)'
_computing_publication_material 'SHELXL-97 (Sheldrick, 1997)'
_computing_structure_refinement 'SHELXL-97 (Sheldrick, 1997)'
_computing_structure_solution 'SAPI91 (Fan, 1991)'
_diffrn_ambient_temperature 173(2)
_diffrn_measured_fraction_theta_full 0.993
_diffrn_measured_fraction_theta_max 0.993
_diffrn_measurement_device_type 'Nonius KappaCCD'
_diffrn_measurement_method ' \w and \f '
_diffrn_radiation_monochromator graphite
_diffrn_radiation_source 'fine-focus sealed tube'
_diffrn_radiation_type MoK\a
_diffrn_radiation_wavelength 0.71073
_diffrn_reflns_av_R_equivalents 0.0453
_diffrn_reflns_av_sigmaI/netI 0.0662
_diffrn_reflns_limit_h_max 14
_diffrn_reflns_limit_h_min -14
_diffrn_reflns_limit_k_max 14
_diffrn_reflns_limit_k_min -14
_diffrn_reflns_limit_l_max 23
_diffrn_reflns_limit_l_min -23
_diffrn_reflns_number 17847
_diffrn_reflns_theta_full 27.54
_diffrn_reflns_theta_max 27.54
_diffrn_reflns_theta_min 2.95
_exptl_absorpt_coefficient_mu 1.449
_exptl_absorpt_correction_T_max 0.8454
_exptl_absorpt_correction_T_min 0.7605
_exptl_absorpt_correction_type multi-scan
_exptl_absorpt_process_details 'SORTAV: (Blessing, 1997)'
_exptl_crystal_colour yellow
_exptl_crystal_density_diffrn 1.224
_exptl_crystal_density_method 'not measured'
_exptl_crystal_description block
_exptl_crystal_F_000 812
_exptl_crystal_size_max 0.20
_exptl_crystal_size_mid 0.14
_exptl_crystal_size_min 0.12
_refine_diff_density_max 0.844
_refine_diff_density_min -0.523
_refine_diff_density_rms 0.067
_refine_ls_extinction_method none
_refine_ls_goodness_of_fit_ref 1.023
_refine_ls_hydrogen_treatment constr
_refine_ls_matrix_type full
_refine_ls_number_parameters 470
_refine_ls_number_reflns 9457
_refine_ls_number_restraints 0
_refine_ls_restrained_S_all 1.023
_refine_ls_R_factor_all 0.0741
_refine_ls_R_factor_gt 0.0476
_refine_ls_shift/su_max 0.007
_refine_ls_shift/su_mean 0.000
_refine_ls_structure_factor_coef Fsqd
_refine_ls_weighting_details 'calc w=1/[\s^2^(Fo^2^)+(0.0480P)^2^+1.2600P] where P=(Fo^2^+2Fc^2^)/3'
_refine_ls_weighting_scheme calc
_refine_ls_wR_factor_gt 0.1005
_refine_ls_wR_factor_ref 0.1116
_reflns_number_gt 7224
_reflns_number_total 9457
_reflns_threshold_expression >2sigma(I)
_cod_data_source_file om900082d_si_003.cif
_cod_data_source_block Compound_I
_cod_depositor_comments
;
The following automatic conversions were performed:

'_symmetry_cell_setting' value 'Triclinic' changed to 'triclinic'
according to /home/saulius/struct/CIF-dictionaries/cif_core.dic
dictionary named 'cif_core.dic' version 2.4.2 from 2011-04-26.

Automatic conversion script
Id: cif_fix_values 1715 2011-07-08 13:25:40Z adriana 
;
_cod_database_code 4069228

loop_
_symmetry_equiv_pos_as_xyz
'x, y, z'
'-x, -y, -z'

loop_
_atom_site_label
_atom_site_type_symbol
_atom_site_fract_x
_atom_site_fract_y
_atom_site_fract_z
_atom_site_U_iso_or_equiv
_atom_site_adp_type
_atom_site_occupancy
_atom_site_symmetry_multiplicity
_atom_site_calc_flag
_atom_site_refinement_flags
Y1 Y 0.52955(3) 0.71234(2) 0.280432(14) 0.02338(8) Uani 1 1 d .
O1 O 0.43943(18) 0.77487(17) 0.40672(10) 0.0287(4) Uani 1 1 d .
N1 N 0.6090(2) 0.6656(2) 0.15116(11) 0.0248(5) Uani 1 1 d .
N2 N 0.3496(2) 0.87216(19) 0.23267(11) 0.0233(4) Uani 1 1 d .
C1 C 0.7099(3) 0.7775(3) 0.29853(16) 0.0327(6) Uani 1 1 d .
H1A H 0.7748 0.7675 0.2534 0.039 Uiso 1 1 calc R
H1B H 0.6766 0.8662 0.3203 0.039 Uiso 1 1 calc R
C2 C 0.5108(3) 0.5056(3) 0.30828(16) 0.0346(6) Uani 1 1 d .
H2A H 0.5833 0.4341 0.2777 0.042 Uiso 1 1 calc R
H2B H 0.5183 0.4853 0.3607 0.042 Uiso 1 1 calc R
C3 C 0.5785(3) 0.6289(3) 0.02372(16) 0.0396(7) Uani 1 1 d .
H3A H 0.5316 0.6896 -0.0126 0.047 Uiso 1 1 calc R
H3B H 0.5617 0.5500 0.0225 0.047 Uiso 1 1 calc R
H3C H 0.6750 0.6060 0.0120 0.047 Uiso 1 1 calc R
C4 C 0.5272(3) 0.6930(2) 0.10029(14) 0.0274(6) Uani 1 1 d .
C5 C 0.3909(3) 0.7785(3) 0.11075(15) 0.0295(6) Uani 1 1 d .
H5 H 0.3436 0.7749 0.0723 0.035 Uiso 1 1 calc R
C6 C 0.3125(3) 0.8676(2) 0.16751(15) 0.0274(6) Uani 1 1 d .
C7 C 0.1779(3) 0.9652(3) 0.14983(17) 0.0402(7) Uani 1 1 d .
H7A H 0.1828 0.9764 0.0965 0.048 Uiso 1 1 calc R
H7B H 0.1554 1.0489 0.1743 0.048 Uiso 1 1 calc R
H7C H 0.1086 0.9332 0.1672 0.048 Uiso 1 1 calc R
C8 C 0.7524(3) 0.6006(3) 0.12645(14) 0.0264(6) Uani 1 1 d .
C9 C 0.8215(3) 0.4647(3) 0.12431(14) 0.0298(6) Uani 1 1 d .
C10 C 0.9609(3) 0.4105(3) 0.10651(16) 0.0362(7) Uani 1 1 d .
H10 H 1.0084 0.3187 0.1062 0.043 Uiso 1 1 calc R
C11 C 1.0309(3) 0.4866(3) 0.08942(16) 0.0400(7) Uani 1 1 d .
H11 H 1.1259 0.4479 0.0781 0.048 Uiso 1 1 calc R
C12 C 0.9618(3) 0.6202(3) 0.08888(16) 0.0365(7) Uani 1 1 d .
H12 H 1.0104 0.6724 0.0756 0.044 Uiso 1 1 calc R
C13 C 0.8241(3) 0.6799(3) 0.10710(14) 0.0287(6) Uani 1 1 d .
C14 C 0.8342(4) 0.9001(3) 0.1231(2) 0.0529(9) Uani 1 1 d .
H14A H 0.7779 0.9937 0.1270 0.064 Uiso 1 1 calc R
H14B H 0.9114 0.8833 0.0847 0.064 Uiso 1 1 calc R
H14C H 0.8658 0.8698 0.1702 0.064 Uiso 1 1 calc R
C15 C 0.7521(3) 0.8274(3) 0.10312(15) 0.0349(6) Uani 1 1 d .
H15 H 0.6681 0.8558 0.1395 0.042 Uiso 1 1 calc R
C16 C 0.7112(4) 0.8679(3) 0.02708(18) 0.0513(9) Uani 1 1 d .
H16A H 0.6665 0.9630 0.0259 0.062 Uiso 1 1 calc R
H16B H 0.6497 0.8300 0.0168 0.062 Uiso 1 1 calc R
H16C H 0.7913 0.8368 -0.0102 0.062 Uiso 1 1 calc R
C17 C 0.8103(3) 0.2734(3) 0.19751(19) 0.0443(8) Uani 1 1 d .
H17A H 0.7588 0.2200 0.2077 0.053 Uiso 1 1 calc R
H17B H 0.8038 0.3212 0.2424 0.053 Uiso 1 1 calc R
H17C H 0.9045 0.2173 0.1806 0.053 Uiso 1 1 calc R
C18 C 0.7538(3) 0.3702(3) 0.13770(17) 0.0351(6) Uani 1 1 d .
H18 H 0.6559 0.4214 0.1540 0.042 Uiso 1 1 calc R
C19 C 0.7706(4) 0.2929(3) 0.0667(2) 0.0510(8) Uani 1 1 d .
H19A H 0.7191 0.2393 0.0755 0.061 Uiso 1 1 calc R
H19B H 0.8656 0.2368 0.0522 0.061 Uiso 1 1 calc R
H19C H 0.7378 0.3536 0.0274 0.061 Uiso 1 1 calc R
C20 C 0.2713(3) 0.9850(2) 0.28122(14) 0.0265(6) Uani 1 1 d .
C21 C 0.3202(3) 1.0836(2) 0.28130(16) 0.0310(6) Uani 1 1 d .
C22 C 0.2494(3) 1.1905(3) 0.32952(19) 0.0421(8) Uani 1 1 d .
H22 H 0.2799 1.2581 0.3298 0.051 Uiso 1 1 calc R
C23 C 0.1367(3) 1.1998(3) 0.3765(2) 0.0471(8) Uani 1 1 d .
H23 H 0.0905 1.2730 0.4092 0.057 Uiso 1 1 calc R
C24 C 0.0910(3) 1.1031(3) 0.37612(18) 0.0393(7) Uani 1 1 d .
H24 H 0.0128 1.1108 0.4088 0.047 Uiso 1 1 calc R
C25 C 0.1562(3) 0.9936(3) 0.32910(15) 0.0295(6) Uani 1 1 d .
C26 C -0.0445(3) 0.9476(3) 0.31234(19) 0.0452(8) Uani 1 1 d .
H26A H -0.0744 0.8773 0.3097 0.054 Uiso 1 1 calc R
H26B H -0.0439 0.9884 0.2644 0.054 Uiso 1 1 calc R
H26C H -0.1059 1.0127 0.3496 0.054 Uiso 1 1 calc R
C27 C 0.0974(3) 0.8920(3) 0.33324(15) 0.0314(6) Uani 1 1 d .
H27 H 0.1563 0.8187 0.2981 0.038 Uiso 1 1 calc R
C28 C 0.0912(3) 0.8379(3) 0.41004(17) 0.0427(7) Uani 1 1 d .
H28A H 0.0526 0.7733 0.4110 0.051 Uiso 1 1 calc R
H28B H 0.0351 0.9088 0.4454 0.051 Uiso 1 1 calc R
H28C H 0.1819 0.7967 0.4232 0.051 Uiso 1 1 calc R
C29 C 0.4037(5) 1.1437(4) 0.1581(2) 0.0702(12) Uani 1 1 d .
H29A H 0.4839 1.1426 0.1265 0.084 Uiso 1 1 calc R
H29B H 0.3390 1.2339 0.1684 0.084 Uiso 1 1 calc R
H29C H 0.3633 1.0968 0.1331 0.084 Uiso 1 1 calc R
C30 C 0.4423(3) 1.0785(3) 0.22967(17) 0.0376(7) Uani 1 1 d .
H30 H 0.5010 0.9848 0.2177 0.045 Uiso 1 1 calc R
C31 C 0.5252(4) 1.1367(3) 0.2635(2) 0.0530(9) Uani 1 1 d .
H31A H 0.6108 1.1162 0.2314 0.064 Uiso 1 1 calc R
H31B H 0.5424 1.0997 0.3119 0.064 Uiso 1 1 calc R
H31C H 0.4758 1.2313 0.2688 0.064 Uiso 1 1 calc R
C32 C 0.7604(3) 0.6753(3) 0.35103(15) 0.0286(6) Uani 1 1 d .
C33 C 0.7672(3) 0.6986(3) 0.42460(15) 0.0327(6) Uani 1 1 d .
H33 H 0.7466 0.7847 0.4407 0.039 Uiso 1 1 calc R
C34 C 0.8030(3) 0.5994(3) 0.47391(16) 0.0375(7) Uani 1 1 d .
H34 H 0.8088 0.6181 0.5229 0.045 Uiso 1 1 calc R
C35 C 0.8306(3) 0.4728(3) 0.45312(17) 0.0397(7) Uani 1 1 d .
H35 H 0.8527 0.4052 0.4877 0.048 Uiso 1 1 calc R
C36 C 0.8254(3) 0.4469(3) 0.38138(17) 0.0381(7) Uani 1 1 d .
H36 H 0.8447 0.3605 0.3663 0.046 Uiso 1 1 calc R
C37 C 0.7924(3) 0.5453(3) 0.33094(16) 0.0323(6) Uani 1 1 d .
H37 H 0.7912 0.5247 0.2815 0.039 Uiso 1 1 calc R
C38 C 0.3877(3) 0.5186(2) 0.29327(14) 0.0252(6) Uani 1 1 d .
C39 C 0.3510(3) 0.5399(3) 0.21893(17) 0.0376(7) Uani 1 1 d .
H39 H 0.4177 0.5390 0.1796 0.045 Uiso 1 1 calc R
C40 C 0.2259(3) 0.5612(3) 0.20215(19) 0.0477(8) Uani 1 1 d .
H40 H 0.2095 0.5749 0.1526 0.057 Uiso 1 1 calc R
C41 C 0.1239(3) 0.5630(3) 0.25696(19) 0.0468(8) Uani 1 1 d .
H41 H 0.0377 0.5784 0.2455 0.056 Uiso 1 1 calc R
C42 C 0.1508(3) 0.5420(3) 0.32786(18) 0.0411(7) Uani 1 1 d .
H42 H 0.0827 0.5415 0.3659 0.049 Uiso 1 1 calc R
C43 C 0.2763(3) 0.5213(3) 0.34495(16) 0.0345(6) Uani 1 1 d .
H43 H 0.2891 0.5079 0.3951 0.041 Uiso 1 1 calc R
C44 C 0.4185(3) 0.8998(3) 0.43948(15) 0.0348(6) Uani 1 1 d .
H44A H 0.3350 0.9696 0.4269 0.042 Uiso 1 1 calc R
H44B H 0.4946 0.9233 0.4213 0.042 Uiso 1 1 calc R
C45 C 0.4086(6) 0.8819(4) 0.5200(2) 0.0843(16) Uani 1 1 d .
H45A H 0.4926 0.8733 0.5372 0.101 Uiso 1 1 calc R
H45B H 0.3336 0.9580 0.5458 0.101 Uiso 1 1 calc R
C46 C 0.3859(5) 0.7668(3) 0.53525(18) 0.0611(11) Uani 1 1 d .
H46A H 0.2888 0.7887 0.5481 0.073 Uiso 1 1 calc R
H46B H 0.4319 0.7208 0.5768 0.073 Uiso 1 1 calc R
C47 C 0.4423(3) 0.6835(3) 0.46609(15) 0.0338(6) Uani 1 1 d .
H47A H 0.5352 0.6196 0.4684 0.041 Uiso 1 1 calc R
H47B H 0.3867 0.6360 0.4586 0.041 Uiso 1 1 calc R

loop_
_atom_site_aniso_label
_atom_site_aniso_U_11
_atom_site_aniso_U_22
_atom_site_aniso_U_33
_atom_site_aniso_U_23
_atom_site_aniso_U_13
_atom_site_aniso_U_12
Y1 0.02275(13) 0.02424(13) 0.02357(13) 0.00213(9) -0.00444(9) -0.00977(10)
O1 0.0336(11) 0.0265(9) 0.0262(10) 0.0004(7) -0.0034(8) -0.0127(8)
N1 0.0239(11) 0.0252(11) 0.0259(11) 0.0001(9) -0.0021(9) -0.0111(9)
N2 0.0237(11) 0.0213(10) 0.0246(11) 0.0017(8) -0.0051(9) -0.0085(9)
C1 0.0335(16) 0.0382(15) 0.0326(15) 0.0056(12) -0.0069(12) -0.0207(13)
C2 0.0421(17) 0.0265(14) 0.0308(15) 0.0018(11) -0.0051(13) -0.0096(12)
C3 0.0380(17) 0.0488(18) 0.0297(16) -0.0099(13) -0.0036(13) -0.0150(14)
C4 0.0304(15) 0.0296(13) 0.0263(14) -0.0003(11) -0.0019(11) -0.0172(12)
C5 0.0312(15) 0.0339(14) 0.0265(14) -0.0015(11) -0.0062(11) -0.0155(12)
C6 0.0238(14) 0.0284(13) 0.0313(15) 0.0063(11) -0.0068(11) -0.0114(11)
C7 0.0300(16) 0.0457(17) 0.0365(17) 0.0040(13) -0.0117(13) -0.0049(13)
C8 0.0249(14) 0.0336(14) 0.0216(13) -0.0004(11) -0.0011(10) -0.0134(11)
C9 0.0275(14) 0.0358(15) 0.0249(14) -0.0027(11) -0.0013(11) -0.0123(12)
C10 0.0296(15) 0.0392(16) 0.0354(16) -0.0050(13) -0.0014(12) -0.0101(13)
C11 0.0259(15) 0.0555(19) 0.0366(17) -0.0057(14) 0.0029(13) -0.0163(14)
C12 0.0339(16) 0.0524(18) 0.0314(15) 0.0014(13) -0.0015(12) -0.0270(14)
C13 0.0324(15) 0.0378(15) 0.0196(13) -0.0010(11) -0.0024(11) -0.0184(12)
C14 0.072(3) 0.053(2) 0.052(2) 0.0040(16) -0.0061(18) -0.0441(19)
C15 0.0440(17) 0.0361(15) 0.0297(15) 0.0020(12) 0.0006(13) -0.0236(14)
C16 0.067(2) 0.0457(19) 0.0420(19) 0.0137(15) -0.0136(17) -0.0233(17)
C17 0.0377(18) 0.0290(15) 0.058(2) 0.0026(14) 0.0034(15) -0.0087(13)
C18 0.0284(15) 0.0303(14) 0.0435(17) -0.0045(12) 0.0009(13) -0.0105(12)
C19 0.056(2) 0.0418(18) 0.057(2) -0.0143(16) -0.0046(17) -0.0212(16)
C20 0.0268(14) 0.0213(12) 0.0282(14) 0.0023(10) -0.0085(11) -0.0053(10)
C21 0.0322(15) 0.0220(13) 0.0393(16) 0.0054(11) -0.0105(12) -0.0102(11)
C22 0.0379(18) 0.0251(14) 0.064(2) -0.0052(14) -0.0110(16) -0.0122(13)
C23 0.0361(18) 0.0333(16) 0.064(2) -0.0200(15) -0.0015(16) -0.0063(13)
C24 0.0279(16) 0.0345(16) 0.0485(19) -0.0119(13) 0.0005(13) -0.0065(13)
C25 0.0256(14) 0.0275(13) 0.0346(15) 0.0012(11) -0.0076(12) -0.0089(11)
C26 0.0387(18) 0.058(2) 0.0466(19) 0.0051(15) -0.0098(15) -0.0266(16)
C27 0.0285(15) 0.0327(14) 0.0329(15) -0.0029(12) -0.0005(12) -0.0134(12)
C28 0.0409(18) 0.0408(17) 0.0445(19) 0.0026(14) -0.0025(14) -0.0161(14)
C29 0.086(3) 0.085(3) 0.053(2) 0.026(2) -0.012(2) -0.050(3)
C30 0.0427(18) 0.0296(14) 0.0434(18) 0.0027(13) -0.0024(14) -0.0192(13)
C31 0.046(2) 0.0452(19) 0.074(3) -0.0026(17) -0.0016(18) -0.0276(16)
C32 0.0188(13) 0.0387(15) 0.0307(15) 0.0024(12) -0.0038(11) -0.0142(11)
C33 0.0317(15) 0.0359(15) 0.0324(15) 0.0010(12) -0.0074(12) -0.0147(12)
C34 0.0321(16) 0.0509(18) 0.0281(15) 0.0010(13) -0.0074(12) -0.0145(14)
C35 0.0335(17) 0.0417(17) 0.0375(17) 0.0105(13) -0.0063(13) -0.0092(13)
C36 0.0342(16) 0.0301(15) 0.0447(18) 0.0020(13) -0.0093(14) -0.0066(12)
C37 0.0252(14) 0.0389(15) 0.0312(15) -0.0015(12) -0.0053(12) -0.0110(12)
C38 0.0373(15) 0.0061(10) 0.0282(13) -0.0038(9) 0.0158(11) -0.0116(10)
C39 0.0328(16) 0.0465(17) 0.0375(17) 0.0044(13) -0.0015(13) -0.0218(14)
C40 0.0447(19) 0.066(2) 0.0430(19) 0.0108(16) -0.0129(15) -0.0314(17)
C41 0.0327(17) 0.055(2) 0.059(2) 0.0069(16) -0.0108(15) -0.0236(15)
C42 0.0378(17) 0.0407(17) 0.0450(19) -0.0035(14) 0.0066(14) -0.0201(14)
C43 0.0351(16) 0.0334(15) 0.0358(16) 0.0016(12) 0.0003(13) -0.0166(13)
C44 0.0417(17) 0.0287(14) 0.0325(15) -0.0026(12) -0.0065(13) -0.0122(13)
C45 0.171(5) 0.053(2) 0.034(2) -0.0034(17) -0.004(3) -0.055(3)
C46 0.102(3) 0.047(2) 0.0299(17) 0.0003(15) 0.0047(18) -0.031(2)
C47 0.0409(17) 0.0290(14) 0.0318(15) 0.0060(11) -0.0054(13) -0.0150(13)

loop_
_atom_type_symbol
_atom_type_description
_atom_type_scat_dispersion_real
_atom_type_scat_dispersion_imag
_atom_type_scat_source
C C 0.0033 0.0016 'International Tables Vol C Tables 4.2.6.8 and 6.1.1.4'
H H 0.0000 0.0000 'International Tables Vol C Tables 4.2.6.8 and 6.1.1.4'
O O 0.0106 0.0060 'International Tables Vol C Tables 4.2.6.8 and 6.1.1.4'
N N 0.0061 0.0033 'International Tables Vol C Tables 4.2.6.8 and 6.1.1.4'
Y Y -2.7962 3.5667 'International Tables Vol C Tables 4.2.6.8 and 6.1.1.4'

loop_
_geom_angle_atom_site_label_1
_geom_angle_atom_site_label_2
_geom_angle_atom_site_label_3
_geom_angle
N2 Y1 O1 95.32(7)
N2 Y1 N1 80.65(7)
O1 Y1 N1 175.71(6)
N2 Y1 C2 116.05(9)
O1 Y1 C2 86.97(8)
N1 Y1 C2 96.12(9)
N2 Y1 C1 115.00(8)
O1 Y1 C1 87.19(8)
N1 Y1 C1 93.14(9)
C2 Y1 C1 128.94(10)
N2 Y1 C32 142.31(8)
O1 Y1 C32 75.27(7)
N1 Y1 C32 107.01(8)
C2 Y1 C32 100.06(9)
C1 Y1 C32 30.09(8)
N2 Y1 C37 167.26(7)
O1 Y1 C37 87.89(7)
N1 Y1 C37 95.72(8)
C2 Y1 C37 76.38(9)
C1 Y1 C37 52.74(9)
C32 Y1 C37 27.51(8)
C44 O1 C47 108.5(2)
C44 O1 Y1 123.70(15)
C47 O1 Y1 124.60(15)
C4 N1 C8 117.6(2)
C4 N1 Y1 123.17(17)
C8 N1 Y1 119.23(15)
C6 N2 C20 118.8(2)
C6 N2 Y1 126.38(17)
C20 N2 Y1 114.82(15)
C32 C1 Y1 92.27(16)
C32 C1 H1A 113.2
Y1 C1 H1A 113.2
C32 C1 H1B 113.2
Y1 C1 H1B 113.2
H1A C1 H1B 110.6
C38 C2 Y1 107.43(17)
C38 C2 H2A 110.2
Y1 C2 H2A 110.2
C38 C2 H2B 110.2
Y1 C2 H2B 110.2
H2A C2 H2B 108.5
C4 C3 H3A 109.5
C4 C3 H3B 109.5
H3A C3 H3B 109.5
C4 C3 H3C 109.5
H3A C3 H3C 109.5
H3B C3 H3C 109.5
N1 C4 C5 125.2(2)
N1 C4 C3 120.6(2)
C5 C4 C3 114.2(2)
C6 C5 C4 131.5(3)
C6 C5 H5 114.2
C4 C5 H5 114.2
N2 C6 C5 124.6(2)
N2 C6 C7 120.4(2)
C5 C6 C7 115.0(2)
C6 C7 H7A 109.5
C6 C7 H7B 109.5
H7A C7 H7B 109.5
C6 C7 H7C 109.5
H7A C7 H7C 109.5
H7B C7 H7C 109.5
C9 C8 C13 119.8(2)
C9 C8 N1 122.5(2)
C13 C8 N1 117.7(2)
C10 C9 C8 118.8(3)
C10 C9 C18 116.9(2)
C8 C9 C18 124.2(2)
C11 C10 C9 121.6(3)
C11 C10 H10 119.2
C9 C10 H10 119.2
C10 C11 C12 119.3(3)
C10 C11 H11 120.4
C12 C11 H11 120.4
C13 C12 C11 121.9(3)
C13 C12 H12 119.1
C11 C12 H12 119.1
C12 C13 C8 118.5(3)
C12 C13 C15 119.8(2)
C8 C13 C15 121.6(2)
C15 C14 H14A 109.5
C15 C14 H14B 109.5
H14A C14 H14B 109.5
C15 C14 H14C 109.5
H14A C14 H14C 109.5
H14B C14 H14C 109.5
C13 C15 C16 111.3(2)
C13 C15 C14 113.4(3)
C16 C15 C14 109.4(2)
C13 C15 H15 107.5
C16 C15 H15 107.5
C14 C15 H15 107.5
C15 C16 H16A 109.5
C15 C16 H16B 109.5
H16A C16 H16B 109.5
C15 C16 H16C 109.5
H16A C16 H16C 109.5
H16B C16 H16C 109.5
C18 C17 H17A 109.5
C18 C17 H17B 109.5
H17A C17 H17B 109.5
C18 C17 H17C 109.5
H17A C17 H17C 109.5
H17B C17 H17C 109.5
C9 C18 C17 112.0(2)
C9 C18 C19 111.0(2)
C17 C18 C19 108.5(3)
C9 C18 H18 108.4
C17 C18 H18 108.4
C19 C18 H18 108.4
C18 C19 H19A 109.5
C18 C19 H19B 109.5
H19A C19 H19B 109.5
C18 C19 H19C 109.5
H19A C19 H19C 109.5
H19B C19 H19C 109.5
C25 C20 C21 121.0(2)
C25 C20 N2 121.9(2)
C21 C20 N2 117.1(2)
C22 C21 C20 118.1(3)
C22 C21 C30 119.5(3)
C20 C21 C30 122.3(2)
C23 C22 C21 121.4(3)
C23 C22 H22 119.3
C21 C22 H22 119.3
C22 C23 C24 119.9(3)
C22 C23 H23 120.1
C24 C23 H23 120.1
C23 C24 C25 121.9(3)
C23 C24 H24 119.0
C25 C24 H24 119.0
C24 C25 C20 117.8(3)
C24 C25 C27 117.7(3)
C20 C25 C27 124.5(2)
C27 C26 H26A 109.5
C27 C26 H26B 109.5
H26A C26 H26B 109.5
C27 C26 H26C 109.5
H26A C26 H26C 109.5
H26B C26 H26C 109.5
C28 C27 C25 111.4(2)
C28 C27 C26 108.2(2)
C25 C27 C26 111.9(2)
C28 C27 H27 108.4
C25 C27 H27 108.4
C26 C27 H27 108.4
C27 C28 H28A 109.5
C27 C28 H28B 109.5
H28A C28 H28B 109.5
C27 C28 H28C 109.5
H28A C28 H28C 109.5
H28B C28 H28C 109.5
C30 C29 H29A 109.5
C30 C29 H29B 109.5
H29A C29 H29B 109.5
C30 C29 H29C 109.5
H29A C29 H29C 109.5
H29B C29 H29C 109.5
C21 C30 C29 111.0(3)
C21 C30 C31 113.3(3)
C29 C30 C31 110.2(3)
C21 C30 H30 107.3
C29 C30 H30 107.3
C31 C30 H30 107.3
C30 C31 H31A 109.5
C30 C31 H31B 109.5
H31A C31 H31B 109.5
C30 C31 H31C 109.5
H31A C31 H31C 109.5
H31B C31 H31C 109.5
C33 C32 C37 116.2(2)
C33 C32 C1 124.0(3)
C37 C32 C1 119.5(3)
C33 C32 Y1 129.83(18)
C37 C32 Y1 80.34(16)
C1 C32 Y1 57.63(14)
C34 C33 C32 121.6(3)
C34 C33 H33 119.2
C32 C33 H33 119.2
C33 C34 C35 121.0(3)
C33 C34 H34 119.5
C35 C34 H34 119.5
C36 C35 C34 118.7(3)
C36 C35 H35 120.7
C34 C35 H35 120.7
C35 C36 C37 120.8(3)
C35 C36 H36 119.6
C37 C36 H36 119.6
C36 C37 C32 121.7(3)
C36 C37 Y1 131.5(2)
C32 C37 Y1 72.15(15)
C36 C37 H37 119.1
C32 C37 H37 119.1
Y1 C37 H37 68.5
C2 C38 C43 127.2(3)
C2 C38 C39 122.6(2)
C43 C38 C39 110.1(3)
C40 C39 C38 124.5(3)
C40 C39 H39 117.8
C38 C39 H39 117.8
C39 C40 C41 120.7(3)
C39 C40 H40 119.6
C41 C40 H40 119.6
C42 C41 C40 118.4(3)
C42 C41 H41 120.8
C40 C41 H41 120.8
C41 C42 C43 121.0(3)
C41 C42 H42 119.5
C43 C42 H42 119.5
C42 C43 C38 125.3(3)
C42 C43 H43 117.3
C38 C43 H43 117.3
O1 C44 C45 106.1(2)
O1 C44 H44A 110.5
C45 C44 H44A 110.5
O1 C44 H44B 110.5
C45 C44 H44B 110.5
H44A C44 H44B 108.7
C46 C45 C44 107.9(3)
C46 C45 H45A 110.1
C44 C45 H45A 110.1
C46 C45 H45B 110.1
C44 C45 H45B 110.1
H45A C45 H45B 108.4
C45 C46 C47 106.1(3)
C45 C46 H46A 110.5
C47 C46 H46A 110.5
C45 C46 H46B 110.5
C47 C46 H46B 110.5
H46A C46 H46B 108.7
O1 C47 C46 105.0(2)
O1 C47 H47A 110.7
C46 C47 H47A 110.7
O1 C47 H47B 110.7
C46 C47 H47B 110.7
H47A C47 H47B 108.8

loop_
_geom_bond_atom_site_label_1
_geom_bond_atom_site_label_2
_geom_bond_distance
Y1 N2 2.333(2)
Y1 O1 2.3973(19)
Y1 N1 2.408(2)
Y1 C2 2.450(3)
Y1 C1 2.454(3)
Y1 C32 2.903(3)
Y1 C37 3.006(3)
O1 C44 1.467(3)
O1 C47 1.467(3)
N1 C4 1.337(3)
N1 C8 1.455(3)
N2 C6 1.331(3)
N2 C20 1.456(3)
C1 C32 1.457(4)
C1 H1A 0.9900
C1 H1B 0.9900
C2 C38 1.375(4)
C2 H2A 0.9900
C2 H2B 0.9900
C3 C4 1.527(4)
C3 H3A 0.9800
C3 H3B 0.9800
C3 H3C 0.9800
C4 C5 1.406(4)
C5 C6 1.396(4)
C5 H5 0.9500
C6 C7 1.519(4)
C7 H7A 0.9800
C7 H7B 0.9800
C7 H7C 0.9800
C8 C9 1.403(4)
C8 C13 1.421(4)
C9 C10 1.395(4)
C9 C18 1.526(4)
C10 C11 1.371(4)
C10 H10 0.9500
C11 C12 1.382(4)
C11 H11 0.9500
C12 C13 1.382(4)
C12 H12 0.9500
C13 C15 1.526(4)
C14 C15 1.533(4)
C14 H14A 0.9800
C14 H14B 0.9800
C14 H14C 0.9800
C15 C16 1.530(4)
C15 H15 1.0000
C16 H16A 0.9800
C16 H16B 0.9800
C16 H16C 0.9800
C17 C18 1.532(4)
C17 H17A 0.9800
C17 H17B 0.9800
C17 H17C 0.9800
C18 C19 1.541(4)
C18 H18 1.0000
C19 H19A 0.9800
C19 H19B 0.9800
C19 H19C 0.9800
C20 C25 1.405(4)
C20 C21 1.419(4)
C21 C22 1.398(4)
C21 C30 1.512(4)
C22 C23 1.374(5)
C22 H22 0.9500
C23 C24 1.376(4)
C23 H23 0.9500
C24 C25 1.399(4)
C24 H24 0.9500
C25 C27 1.524(4)
C26 C27 1.534(4)
C26 H26A 0.9800
C26 H26B 0.9800
C26 H26C 0.9800
C27 C28 1.521(4)
C27 H27 1.0000
C28 H28A 0.9800
C28 H28B 0.9800
C28 H28C 0.9800
C29 C30 1.514(5)
C29 H29A 0.9800
C29 H29B 0.9800
C29 H29C 0.9800
C30 C31 1.530(4)
C30 H30 1.0000
C31 H31A 0.9800
C31 H31B 0.9800
C31 H31C 0.9800
C32 C33 1.406(4)
C32 C37 1.408(4)
C33 C34 1.377(4)
C33 H33 0.9500
C34 C35 1.387(4)
C34 H34 0.9500
C35 C36 1.376(4)
C35 H35 0.9500
C36 C37 1.385(4)
C36 H36 0.9500
C37 H37 0.9500
C38 C43 1.429(4)
C38 C39 1.467(4)
C39 C40 1.381(4)
C39 H39 0.9500
C40 C41 1.390(5)
C40 H40 0.9500
C41 C42 1.371(5)
C41 H41 0.9500
C42 C43 1.390(4)
C42 H42 0.9500
C43 H43 0.9500
C44 C45 1.481(5)
C44 H44A 0.9900
C44 H44B 0.9900
C45 C46 1.428(5)
C45 H45A 0.9900
C45 H45B 0.9900
C46 C47 1.504(4)
C46 H46A 0.9900
C46 H46B 0.9900
C47 H47A 0.9900
C47 H47B 0.9900

loop_
_geom_torsion_atom_site_label_1
_geom_torsion_atom_site_label_2
_geom_torsion_atom_site_label_3
_geom_torsion_atom_site_label_4
_geom_torsion
N2 Y1 O1 C44 -65.47(19)
N1 Y1 O1 C44 -45.2(10)
C2 Y1 O1 C44 178.6(2)
C1 Y1 O1 C44 49.4(2)
C32 Y1 O1 C44 77.40(19)
C37 Y1 O1 C44 102.17(19)
N2 Y1 O1 C47 137.14(19)
N1 Y1 O1 C47 157.4(8)
C2 Y1 O1 C47 21.2(2)
C1 Y1 O1 C47 -108.0(2)
C32 Y1 O1 C47 -79.99(19)
C37 Y1 O1 C47 -55.22(19)
N2 Y1 N1 C4 -26.66(19)
O1 Y1 N1 C4 -47.1(10)
C2 Y1 N1 C4 88.8(2)
C1 Y1 N1 C4 -141.5(2)
C32 Y1 N1 C4 -168.69(19)
C37 Y1 N1 C4 165.66(19)
N2 Y1 N1 C8 155.39(18)
O1 Y1 N1 C8 134.9(9)
C2 Y1 N1 C8 -89.15(18)
C1 Y1 N1 C8 40.56(18)
C32 Y1 N1 C8 13.36(18)
C37 Y1 N1 C8 -12.29(18)
O1 Y1 N2 C6 -155.8(2)
N1 Y1 N2 C6 25.7(2)
C2 Y1 N2 C6 -66.5(2)
C1 Y1 N2 C6 114.8(2)
C32 Y1 N2 C6 131.5(2)
C37 Y1 N2 C6 100.1(4)
O1 Y1 N2 C20 22.94(17)
N1 Y1 N2 C20 -155.56(17)
C2 Y1 N2 C20 112.16(17)
C1 Y1 N2 C20 -66.45(18)
C32 Y1 N2 C20 -49.8(2)
C37 Y1 N2 C20 -81.2(4)
N2 Y1 C1 C32 159.54(15)
O1 Y1 C1 C32 64.97(17)
N1 Y1 C1 C32 -119.32(17)
C2 Y1 C1 C32 -18.9(2)
C37 Y1 C1 C32 -24.51(15)
N2 Y1 C2 C38 -2.5(2)
O1 Y1 C2 C38 91.97(19)
N1 Y1 C2 C38 -85.04(19)
C1 Y1 C2 C38 175.90(17)
C32 Y1 C2 C38 166.42(18)
C37 Y1 C2 C38 -179.5(2)
C8 N1 C4 C5 -165.6(2)
Y1 N1 C4 C5 16.4(3)
C8 N1 C4 C3 15.1(3)
Y1 N1 C4 C3 -162.84(19)
N1 C4 C5 C6 10.9(5)
C3 C4 C5 C6 -169.8(3)
C20 N2 C6 C5 167.7(2)
Y1 N2 C6 C5 -13.6(4)
C20 N2 C6 C7 -11.1(4)
Y1 N2 C6 C7 167.60(19)
C4 C5 C6 N2 -13.3(5)
C4 C5 C6 C7 165.6(3)
C4 N1 C8 C9 -91.9(3)
Y1 N1 C8 C9 86.1(3)
C4 N1 C8 C13 90.9(3)
Y1 N1 C8 C13 -91.0(2)
C13 C8 C9 C10 3.1(4)
N1 C8 C9 C10 -174.0(2)
C13 C8 C9 C18 -174.7(2)
N1 C8 C9 C18 8.2(4)
C8 C9 C10 C11 -1.6(4)
C18 C9 C10 C11 176.3(3)
C9 C10 C11 C12 -0.8(5)
C10 C11 C12 C13 1.8(5)
C11 C12 C13 C8 -0.4(4)
C11 C12 C13 C15 -177.9(3)
C9 C8 C13 C12 -2.1(4)
N1 C8 C13 C12 175.1(2)
C9 C8 C13 C15 175.4(2)
N1 C8 C13 C15 -7.3(4)
C12 C13 C15 C16 90.0(3)
C8 C13 C15 C16 -87.5(3)
C12 C13 C15 C14 -33.9(4)
C8 C13 C15 C14 148.6(3)
C10 C9 C18 C17 55.7(3)
C8 C9 C18 C17 -126.5(3)
C10 C9 C18 C19 -65.7(3)
C8 C9 C18 C19 112.1(3)
C6 N2 C20 C25 85.4(3)
Y1 N2 C20 C25 -93.4(2)
C6 N2 C20 C21 -98.0(3)
Y1 N2 C20 C21 83.2(2)
C25 C20 C21 C22 -1.0(4)
N2 C20 C21 C22 -177.6(2)
C25 C20 C21 C30 -179.0(2)
N2 C20 C21 C30 4.5(4)
C20 C21 C22 C23 1.0(4)
C30 C21 C22 C23 179.0(3)
C21 C22 C23 C24 -0.5(5)
C22 C23 C24 C25 0.2(5)
C23 C24 C25 C20 -0.3(4)
C23 C24 C25 C27 179.9(3)
C21 C20 C25 C24 0.7(4)
N2 C20 C25 C24 177.1(2)
C21 C20 C25 C27 -179.4(2)
N2 C20 C25 C27 -3.1(4)
C24 C25 C27 C28 -58.7(3)
C20 C25 C27 C28 121.4(3)
C24 C25 C27 C26 62.5(3)
C20 C25 C27 C26 -117.3(3)
C22 C21 C30 C29 -88.6(4)
C20 C21 C30 C29 89.3(3)
C22 C21 C30 C31 36.1(4)
C20 C21 C30 C31 -146.0(3)
Y1 C1 C32 C33 -119.1(2)
Y1 C1 C32 C37 54.1(3)
N2 Y1 C32 C33 78.3(3)
O1 Y1 C32 C33 -1.2(2)
N1 Y1 C32 C33 175.1(2)
C2 Y1 C32 C33 -85.3(3)
C1 Y1 C32 C33 109.5(3)
C37 Y1 C32 C33 -116.1(3)
N2 Y1 C32 C37 -165.58(15)
O1 Y1 C32 C37 114.99(16)
N1 Y1 C32 C37 -68.80(17)
C2 Y1 C32 C37 30.84(17)
C1 Y1 C32 C37 -134.4(3)
N2 Y1 C32 C1 -31.2(2)
O1 Y1 C32 C1 -110.65(18)
N1 Y1 C32 C1 65.57(18)
C2 Y1 C32 C1 165.21(18)
C37 Y1 C32 C1 134.4(3)
C37 C32 C33 C34 -0.1(4)
C1 C32 C33 C34 173.3(3)
Y1 C32 C33 C34 99.5(3)
C32 C33 C34 C35 -1.6(4)
C33 C34 C35 C36 1.8(5)
C34 C35 C36 C37 -0.4(5)
C35 C36 C37 C32 -1.3(4)
C35 C36 C37 Y1 -95.1(3)
C33 C32 C37 C36 1.5(4)
C1 C32 C37 C36 -172.2(3)
Y1 C32 C37 C36 -128.3(3)
C33 C32 C37 Y1 129.8(2)
C1 C32 C37 Y1 -43.9(2)
N2 Y1 C37 C36 160.6(3)
O1 Y1 C37 C36 55.6(3)
N1 Y1 C37 C36 -126.7(3)
C2 Y1 C37 C36 -31.8(3)
C1 Y1 C37 C36 143.7(3)
C32 Y1 C37 C36 116.9(3)
N2 Y1 C37 C32 43.6(4)
O1 Y1 C37 C32 -61.31(16)
N1 Y1 C37 C32 116.36(16)
C2 Y1 C37 C32 -148.71(18)
C1 Y1 C37 C32 26.77(16)
Y1 C2 C38 C43 -112.1(2)
Y1 C2 C38 C39 64.2(3)
C2 C38 C39 C40 -175.9(3)
C43 C38 C39 C40 0.8(4)
C38 C39 C40 C41 -0.4(5)
C39 C40 C41 C42 -0.5(5)
C40 C41 C42 C43 1.0(5)
C41 C42 C43 C38 -0.5(5)
C2 C38 C43 C42 176.2(3)
C39 C38 C43 C42 -0.4(4)
C47 O1 C44 C45 -0.1(4)
Y1 O1 C44 C45 -160.6(3)
O1 C44 C45 C46 -15.8(5)
C44 C45 C46 C47 25.0(5)
C44 O1 C47 C46 14.8(3)
Y1 O1 C47 C46 175.1(2)
C45 C46 C47 O1 -24.5(4)
